data_4060349
loop_
_publ_author_name
'Vogl, Matthias'
'Pons, Vincent'
'Heinekey, D. Michael'

_publ_section_title
;
Synthesis and Characterization of a Dicationic Dihydrogen Complex of 
Iridium with a Bis-carbene Ligand Set
;
_journal_issue 8
_journal_name_full Organometallics
_journal_page_first 1832
_journal_page_last 1836
_journal_paper_doi 10.1021/om049045p
_journal_volume 24
_journal_year 2005
_chemical_formula_moiety 'C19 H27 I Ir N4, F6 P'
_chemical_formula_sum 'C19 H27 F6 I Ir N4 P'
_chemical_formula_weight 775.54
_chemical_name_common Ir-I
_space_group_IT_number 62
_space_group_name_Hall '-P 2ac 2n'
_space_group_name_H-M_alt 'P n m a'
_symmetry_cell_setting orthorhombic
_symmetry_Int_Tables_number 62
_symmetry_space_group_name_Hall '-P 2ac 2n'
_symmetry_space_group_name_H-M 'P n m a'
_cell_angle_alpha 90.00
_cell_angle_beta 90.00
_cell_angle_gamma 90.00
_cell_formula_units_Z 4
_cell_length_a 13.9510(8)
_cell_length_b 12.2730(8)
_cell_length_c 13.8420(10)
_cell_measurement_temperature 130(2)
_cell_volume 2370.0(3)
_diffrn_ambient_temperature 130(2)
_exptl_crystal_density_diffrn 2.173
_cod_depositor_comments
;
The following automatic conversions were performed:
'_symmetry_cell_setting' value 'Orthorhombic' changed to 'orthorhombic'
according to '/home/saulius/struct/CIF-dictionaries/cif_core.dic'
dictionary named 'cif_core.dic' version 2.4.1 from 2010-06-29.

Automatic conversion script
Id: cif_fix_enum 1527 2010-12-29 10:47:43Z saulius 
;
_cod_original_sg_symbol_Hall '-P 2ac 2n '
_cod_database_code 4060349

loop_
_symmetry_equiv_pos_as_xyz
'x, y, z'
'-x+1/2, -y, z+1/2'
'x+1/2, -y+1/2, -z+1/2'
'-x, y+1/2, -z'
'-x, -y, -z'
'x-1/2, y, -z-1/2'
'-x-1/2, y-1/2, z-1/2'
'x, -y-1/2, z'

loop_
_atom_site_label
_atom_site_type_symbol
_atom_site_fract_x
_atom_site_fract_y
_atom_site_fract_z
_atom_site_U_iso_or_equiv
_atom_site_adp_type
_atom_site_occupancy
_atom_site_symmetry_multiplicity
_atom_site_calc_flag
_atom_site_refinement_flags
_atom_site_disorder_assembly
_atom_site_disorder_group
Ir1 Ir 0.38468(3) 0.2500 0.16728(3) 0.02386(14) Uani 1 2 d S . .
I1 I 0.26155(5) 0.2500 0.31742(5) 0.0373(2) Uani 1 2 d S . .
P1 P 0.0308(2) 0.7500 0.17675(19) 0.0300(7) Uani 1 2 d S . .
F1 F 0.0996(4) 0.6589(5) 0.2187(4) 0.0821(19) Uani 1 1 d . . .
F2 F 0.0914(6) 0.7500 0.0802(5) 0.082(3) Uani 1 2 d S . .
F3 F -0.0262(6) 0.7500 0.2745(5) 0.085(3) Uani 1 2 d S . .
F4 F -0.0364(4) 0.8407(5) 0.1363(4) 0.090(2) Uani 1 1 d . . .
N1 N 0.2803(4) 0.0355(5) 0.1215(4) 0.0307(16) Uani 1 1 d . . .
N2 N 0.2632(4) 0.1537(5) 0.0085(4) 0.0273(15) Uani 1 1 d . . .
C1 C 0.5237(7) 0.2500 0.0998(7) 0.028(3) Uani 1 2 d S . .
C2 C 0.5219(5) 0.1563(6) 0.1632(5) 0.0298(17) Uani 1 1 d . . .
C3 C 0.5092(5) 0.1912(5) 0.2603(5) 0.0267(18) Uani 1 1 d . . .
C4 C 0.5488(7) 0.2500 -0.0050(7) 0.033(3) Uani 1 2 d S . .
H4A H 0.5290 0.3192 -0.0341 0.050 Uiso 0.50 1 calc PR . .
H4B H 0.5158 0.1897 -0.0373 0.050 Uiso 0.50 1 calc PR . .
H4C H 0.6183 0.2411 -0.0124 0.050 Uiso 0.50 1 calc PR . .
C5 C 0.5359(6) 0.0403(6) 0.1288(5) 0.0344(19) Uani 1 1 d . . .
H5A H 0.5221 -0.0102 0.1819 0.052 Uiso 1 1 calc R . .
H5B H 0.6023 0.0304 0.1074 0.052 Uiso 1 1 calc R . .
H5C H 0.4923 0.0256 0.0748 0.052 Uiso 1 1 calc R . .
C6 C 0.5076(5) 0.1241(6) 0.3488(4) 0.0324(19) Uani 1 1 d . . .
H6A H 0.5638 0.1410 0.3884 0.049 Uiso 1 1 calc R . .
H6B H 0.5086 0.0468 0.3312 0.049 Uiso 1 1 calc R . .
H6C H 0.4492 0.1399 0.3856 0.049 Uiso 1 1 calc R . .
C7 C 0.3055(5) 0.1374(7) 0.0970(5) 0.0300(19) Uani 1 1 d . . .
C8 C 0.2255(5) -0.0136(6) 0.0495(5) 0.0314(19) Uani 1 1 d . . .
H8 H 0.2008 -0.0857 0.0502 0.038 Uiso 1 1 calc R . .
C9 C 0.2141(5) 0.0606(6) -0.0209(5) 0.0326(19) Uani 1 1 d . . .
H9 H 0.1793 0.0513 -0.0794 0.039 Uiso 1 1 calc R . .
C10 C 0.2785(8) 0.2500 -0.0494(7) 0.036(3) Uani 1 2 d S . .
H10A H 0.2336 0.2500 -0.1048 0.043 Uiso 1 2 calc SR . .
H10B H 0.3447 0.2500 -0.0750 0.043 Uiso 1 2 calc SR . .
C11 C 0.3056(5) -0.0237(7) 0.2098(6) 0.041(2) Uani 1 1 d . . .
H11A H 0.3421 -0.0892 0.1930 0.062 Uiso 1 1 calc R . .
H11B H 0.2470 -0.0447 0.2441 0.062 Uiso 1 1 calc R . .
H11C H 0.3446 0.0233 0.2515 0.062 Uiso 1 1 calc R . .

loop_
_atom_site_aniso_label
_atom_site_aniso_U_11
_atom_site_aniso_U_22
_atom_site_aniso_U_33
_atom_site_aniso_U_23
_atom_site_aniso_U_13
_atom_site_aniso_U_12
Ir1 0.0243(2) 0.0248(3) 0.0225(2) 0.000 -0.00119(19) 0.000
I1 0.0270(4) 0.0513(6) 0.0337(4) 0.000 0.0052(3) 0.000
P1 0.0373(17) 0.0230(17) 0.0297(15) 0.000 0.0009(13) 0.000
F1 0.078(5) 0.071(4) 0.097(4) 0.034(3) -0.006(3) 0.026(3)
F2 0.127(8) 0.050(5) 0.070(5) 0.000 0.042(5) 0.000
F3 0.101(7) 0.092(7) 0.060(5) 0.000 0.048(5) 0.000
F4 0.089(4) 0.059(4) 0.123(5) 0.036(3) -0.019(4) 0.027(3)
N1 0.027(4) 0.033(4) 0.032(3) -0.004(3) -0.008(3) -0.011(3)
N2 0.034(4) 0.025(4) 0.023(3) 0.000(3) -0.004(3) 0.002(3)
C1 0.023(6) 0.033(7) 0.029(6) 0.000 -0.009(5) 0.000
C2 0.019(4) 0.038(5) 0.033(4) -0.007(4) -0.012(4) 0.000(3)
C3 0.011(4) 0.029(4) 0.040(4) 0.003(3) -0.001(3) 0.002(3)
C4 0.034(7) 0.036(7) 0.030(6) 0.000 0.001(5) 0.000
C5 0.034(5) 0.030(5) 0.040(4) -0.004(4) -0.004(4) 0.001(4)
C6 0.032(4) 0.035(5) 0.031(4) 0.010(3) -0.003(3) 0.005(4)
C7 0.033(5) 0.031(5) 0.027(4) 0.003(4) 0.004(3) -0.004(4)
C8 0.037(5) 0.020(5) 0.037(4) -0.004(4) 0.005(4) -0.008(4)
C9 0.034(5) 0.034(5) 0.029(4) -0.006(4) -0.006(3) -0.001(4)
C10 0.029(7) 0.035(8) 0.043(7) 0.000 -0.015(5) 0.000
C11 0.042(6) 0.039(6) 0.044(5) 0.007(4) -0.007(4) 0.001(4)

loop_
_geom_bond_atom_site_label_1
_geom_bond_atom_site_label_2
_geom_bond_distance
_geom_bond_site_symmetry_2
_geom_bond_publ_flag
Ir1 C7 2.019(8) 8_565 ?
Ir1 C7 2.019(8) . ?
Ir1 C1 2.153(10) . ?
Ir1 C2 2.234(7) 8_565 ?
Ir1 C2 2.234(7) . ?
Ir1 C3 2.280(7) . ?
Ir1 C3 2.280(7) 8_565 ?
Ir1 I1 2.6962(8) . ?
P1 F4 1.559(5) . ?
P1 F4 1.559(5) 8_575 ?
P1 F3 1.569(7) . ?
P1 F2 1.581(7) . ?
P1 F1 1.584(5) 8_575 ?
P1 F1 1.584(5) . ?
N1 C7 1.342(9) . ?
N1 C8 1.393(9) . ?
N1 C11 1.466(9) . ?
N2 C7 1.375(8) . ?
N2 C9 1.394(9) . ?
N2 C10 1.443(8) . ?
C1 C2 1.447(9) 8_565 ?
C1 C2 1.447(9) . ?
C1 C4 1.493(13) . ?
C2 C3 1.421(9) . ?
C2 C5 1.514(10) . ?
C3 C3 1.443(13) 8_565 ?
C3 C6 1.477(8) . ?
C4 H4A 0.9800 . ?
C4 H4B 0.9800 . ?
C4 H4C 0.9800 . ?
C5 H5A 0.9800 . ?
C5 H5B 0.9800 . ?
C5 H5C 0.9800 . ?
C6 H6A 0.9800 . ?
C6 H6B 0.9800 . ?
C6 H6C 0.9800 . ?
C8 C9 1.343(10) . ?
C8 H8 0.9500 . ?
C9 H9 0.9500 . ?
C10 N2 1.443(8) 8_565 ?
C10 H10A 0.9900 . ?
C10 H10B 0.9900 . ?
C11 H11A 0.9800 . ?
C11 H11B 0.9800 . ?
C11 H11C 0.9800 . ?
